data_4123157
loop_
_publ_author_name
'Mou, Zhongyu'
'Uchida, Kazuyuki'
'Kubo, Takashi'
'Kertesz, Miklos'

_publ_section_title
;
 Evidence of \s- and \p-Dimerization in a Series of Phenalenyls.
;
_journal_name_full 'Journal of the American Chemical Society'
_journal_page_first 141216073244005
_journal_paper_doi 10.1021/ja509243p
_journal_year 2014
_chemical_formula_sum 'C31 H21'
_chemical_formula_weight 393.48
_chemical_name_systematic
; 
 ? 
;
_space_group_IT_number 206
_symmetry_cell_setting cubic
_symmetry_Int_Tables_number 206
_symmetry_space_group_name_Hall '-I 2b 2c 3'
_symmetry_space_group_name_H-M 'I a -3'
_atom_sites_solution_hydrogens geom
_atom_sites_solution_primary direct
_atom_sites_solution_secondary difmap
_audit_creation_method SHELXL-97
_cell_angle_alpha 90.00
_cell_angle_beta 90.00
_cell_angle_gamma 90.00
_cell_formula_units_Z 16
_cell_length_a 20.203(3)
_cell_length_b 20.203(3)
_cell_length_c 20.203(3)
_cell_measurement_reflns_used 9238
_cell_measurement_temperature 100(2)
_cell_measurement_theta_max 27.5
_cell_measurement_theta_min 3.2
_cell_volume 8246(2)
_computing_cell_refinement PROCESS-AUTO
_computing_data_collection PROCESS-AUTO
_computing_data_reduction 'teXsan Ver. 2.0'
_computing_publication_material 'teXsan Ver. 2.0'
_computing_structure_refinement SHELXL97
_computing_structure_solution SIR92
_diffrn_ambient_temperature 100(2)
_diffrn_measured_fraction_theta_full 0.998
_diffrn_measured_fraction_theta_max 0.998
_diffrn_measurement_device_type 'Rigaku RAXIS-RAPID Imaging Plate'
_diffrn_measurement_method \w
_diffrn_radiation_monochromator graphite
_diffrn_radiation_source 'fine-focus sealed tube'
_diffrn_radiation_type MoK\a
_diffrn_radiation_wavelength 0.71075
_diffrn_reflns_av_R_equivalents 0.0608
_diffrn_reflns_av_sigmaI/netI 0.0180
_diffrn_reflns_limit_h_max 26
_diffrn_reflns_limit_h_min -26
_diffrn_reflns_limit_k_max 26
_diffrn_reflns_limit_k_min -23
_diffrn_reflns_limit_l_max 24
_diffrn_reflns_limit_l_min -26
_diffrn_reflns_number 39848
_diffrn_reflns_theta_full 27.48
_diffrn_reflns_theta_max 27.48
_diffrn_reflns_theta_min 3.49
_exptl_absorpt_coefficient_mu 0.072
_exptl_absorpt_correction_type none
_exptl_crystal_colour black
_exptl_crystal_density_diffrn 1.268
_exptl_crystal_density_method 'not measured'
_exptl_crystal_description block
_exptl_crystal_F_000 3312
_exptl_crystal_size_max 0.2
_exptl_crystal_size_mid 0.2
_exptl_crystal_size_min 0.2
_refine_diff_density_max 0.250
_refine_diff_density_min -0.149
_refine_diff_density_rms 0.041
_refine_ls_extinction_method none
_refine_ls_goodness_of_fit_ref 1.091
_refine_ls_hydrogen_treatment refall
_refine_ls_matrix_type full
_refine_ls_number_parameters 122
_refine_ls_number_reflns 1584
_refine_ls_number_restraints 0
_refine_ls_restrained_S_all 1.091
_refine_ls_R_factor_all 0.0466
_refine_ls_R_factor_gt 0.0410
_refine_ls_shift/su_max 0.000
_refine_ls_shift/su_mean 0.000
_refine_ls_structure_factor_coef Fsqd
_refine_ls_weighting_details 'calc w=1/[\s^2^(Fo^2^)+(0.0454P)^2^+6.3204P] where P=(Fo^2^+2Fc^2^)/3'
_refine_ls_weighting_scheme calc
_refine_ls_wR_factor_gt 0.1009
_refine_ls_wR_factor_ref 0.1042
_reflns_number_gt 1382
_reflns_number_total 1584
_reflns_threshold_expression >2sigma(I)
_cod_data_source_file PhPLY100.cif
_cod_data_source_block PhPLY100
_cod_original_cell_volume 8245.8(18)
_cod_original_sg_symbol_H-M 'I a -3       '
_cod_database_code 4123157

loop_
_symmetry_equiv_pos_as_xyz
'x, y, z'
'x, -y, -z+1/2'
'-x+1/2, y, -z'
'-x, -y+1/2, z'
'z, x, y'
'z, -x, -y+1/2'
'-z+1/2, x, -y'
'-z, -x+1/2, y'
'y, z, x'
'y, -z, -x+1/2'
'-y+1/2, z, -x'
'-y, -z+1/2, x'
'x+1/2, y+1/2, z+1/2'
'x+1/2, -y+1/2, -z+1'
'-x+1, y+1/2, -z+1/2'
'-x+1/2, -y+1, z+1/2'
'z+1/2, x+1/2, y+1/2'
'z+1/2, -x+1/2, -y+1'
'-z+1, x+1/2, -y+1/2'
'-z+1/2, -x+1, y+1/2'
'y+1/2, z+1/2, x+1/2'
'y+1/2, -z+1/2, -x+1'
'-y+1, z+1/2, -x+1/2'
'-y+1/2, -z+1, x+1/2'
'-x, -y, -z'
'-x, y, z-1/2'
'x-1/2, -y, z'
'x, y-1/2, -z'
'-z, -x, -y'
'-z, x, y-1/2'
'z-1/2, -x, y'
'z, x-1/2, -y'
'-y, -z, -x'
'-y, z, x-1/2'
'y-1/2, -z, x'
'y, z-1/2, -x'
'-x+1/2, -y+1/2, -z+1/2'
'-x+1/2, y+1/2, z'
'x, -y+1/2, z+1/2'
'x+1/2, y, -z+1/2'
'-z+1/2, -x+1/2, -y+1/2'
'-z+1/2, x+1/2, y'
'z, -x+1/2, y+1/2'
'z+1/2, x, -y+1/2'
'-y+1/2, -z+1/2, -x+1/2'
'-y+1/2, z+1/2, x'
'y, -z+1/2, x+1/2'
'y+1/2, z, -x+1/2'

loop_
_atom_site_label
_atom_site_type_symbol
_atom_site_fract_x
_atom_site_fract_y
_atom_site_fract_z
_atom_site_U_iso_or_equiv
_atom_site_adp_type
_atom_site_occupancy
_atom_site_symmetry_multiplicity
_atom_site_calc_flag
_atom_site_refinement_flags
C1 C 0.04445(5) 0.04445(5) 0.04445(5) 0.0179(4) Uani 1 3 d S
C2 C -0.00070(6) 0.03521(5) 0.09754(5) 0.0187(3) Uani 1 1 d .
C3 C -0.05454(6) 0.07927(6) 0.10436(5) 0.0197(3) Uani 1 1 d .
C4 C -0.06357(6) 0.13224(5) 0.06095(6) 0.0194(3) Uani 1 1 d .
C5 C -0.01932(5) 0.14032(5) 0.00853(6) 0.0195(3) Uani 1 1 d .
C6 C -0.12037(6) 0.17805(6) 0.06919(5) 0.0205(3) Uani 1 1 d .
C7 C -0.18069(6) 0.15574(6) 0.09488(6) 0.0235(3) Uani 1 1 d .
C8 C -0.23282(6) 0.19928(7) 0.10511(7) 0.0293(3) Uani 1 1 d .
C9 C -0.22626(7) 0.26575(7) 0.08925(7) 0.0315(3) Uani 1 1 d .
C10 C -0.16728(7) 0.28837(7) 0.06283(7) 0.0310(3) Uani 1 1 d .
C11 C -0.11490(6) 0.24501(6) 0.05286(6) 0.0253(3) Uani 1 1 d .
H1 H -0.0853(7) 0.0731(6) 0.1430(7) 0.019(3) Uiso 1 1 d .
H2 H -0.0265(6) 0.1776(7) -0.0239(6) 0.020(3) Uiso 1 1 d .
H3 H -0.1875(7) 0.1072(7) 0.1050(7) 0.026(3) Uiso 1 1 d .
H4 H -0.2747(8) 0.1817(8) 0.1244(8) 0.037(4) Uiso 1 1 d .
H5 H -0.2645(9) 0.2973(9) 0.0967(8) 0.049(5) Uiso 1 1 d .
H6 H -0.1625(8) 0.3367(8) 0.0518(8) 0.040(4) Uiso 1 1 d .
H7 H -0.0718(8) 0.2623(8) 0.0351(7) 0.034(4) Uiso 1 1 d .

loop_
_atom_site_aniso_label
_atom_site_aniso_U_11
_atom_site_aniso_U_22
_atom_site_aniso_U_33
_atom_site_aniso_U_23
_atom_site_aniso_U_13
_atom_site_aniso_U_12
C1 0.0179(4) 0.0179(4) 0.0179(4) -0.0026(4) -0.0026(4) -0.0026(4)
C2 0.0190(5) 0.0195(5) 0.0177(5) -0.0020(4) -0.0017(4) -0.0013(4)
C3 0.0201(6) 0.0208(6) 0.0182(5) -0.0017(4) 0.0001(4) -0.0012(4)
C4 0.0202(5) 0.0180(5) 0.0200(5) -0.0030(4) -0.0015(4) -0.0011(4)
C5 0.0210(5) 0.0172(5) 0.0203(5) -0.0006(4) -0.0020(4) -0.0014(4)
C6 0.0220(6) 0.0218(6) 0.0178(5) -0.0016(4) -0.0002(4) 0.0022(4)
C7 0.0238(6) 0.0228(6) 0.0239(6) 0.0005(4) 0.0011(5) 0.0002(5)
C8 0.0232(6) 0.0334(7) 0.0313(7) 0.0012(5) 0.0044(5) 0.0023(5)
C9 0.0296(7) 0.0315(7) 0.0334(7) 0.0019(5) 0.0050(5) 0.0102(5)
C10 0.0363(7) 0.0232(6) 0.0334(7) 0.0040(5) 0.0065(6) 0.0070(5)
C11 0.0263(6) 0.0224(6) 0.0272(6) 0.0009(5) 0.0045(5) 0.0018(5)

loop_
_atom_type_symbol
_atom_type_description
_atom_type_scat_dispersion_real
_atom_type_scat_dispersion_imag
_atom_type_scat_source
C C 0.0033 0.0016 'International Tables Vol C Tables 4.2.6.8 and 6.1.1.4'
H H 0.0000 0.0000 'International Tables Vol C Tables 4.2.6.8 and 6.1.1.4'

loop_
_geom_angle_atom_site_label_1
_geom_angle_atom_site_label_2
_geom_angle_atom_site_label_3
_geom_angle
_geom_angle_site_symmetry_1
_geom_angle_site_symmetry_3
C2 C1 C2 119.988(3) . 5
C2 C1 C2 119.988(3) . 9
C2 C1 C2 119.991(3) 5 9
C3 C2 C5 122.24(10) . 5
C3 C2 C1 119.04(9) . .
C5 C2 C1 118.68(9) 5 .
C4 C3 C2 121.51(11) . .
C4 C3 H1 120.2(8) . .
C2 C3 H1 118.2(8) . .
C5 C4 C3 118.87(10) . .
C5 C4 C6 120.51(10) . .
C3 C4 C6 120.59(10) . .
C4 C5 C2 121.89(10) . 9
C4 C5 H2 119.2(7) . .
C2 C5 H2 118.9(8) 9 .
C11 C6 C7 117.94(11) . .
C11 C6 C4 121.10(11) . .
C7 C6 C4 120.95(10) . .
C8 C7 C6 120.81(11) . .
C8 C7 H3 118.8(8) . .
C6 C7 H3 120.4(8) . .
C9 C8 C7 120.44(12) . .
C9 C8 H4 121.1(9) . .
C7 C8 H4 118.5(9) . .
C10 C9 C8 119.44(12) . .
C10 C9 H5 120.4(10) . .
C8 C9 H5 120.2(10) . .
C9 C10 C11 120.27(12) . .
C9 C10 H6 119.2(9) . .
C11 C10 H6 120.5(9) . .
C10 C11 C6 121.09(12) . .
C10 C11 H7 119.5(9) . .
C6 C11 H7 119.4(9) . .

loop_
_geom_bond_atom_site_label_1
_geom_bond_atom_site_label_2
_geom_bond_distance
_geom_bond_site_symmetry_2
C1 C2 1.4203(11) .
C1 C2 1.4203(11) 5
C1 C2 1.4203(11) 9
C2 C3 1.4124(16) .
C2 C5 1.4124(15) 5
C3 C4 1.3956(16) .
C3 H1 1.006(13) .
C4 C5 1.3955(16) .
C4 C6 1.4836(16) .
C5 C2 1.4124(15) 9
C5 H2 1.009(13) .
C6 C11 1.3968(17) .
C6 C7 1.3992(17) .
C7 C8 1.3877(17) .
C7 H3 1.011(14) .
C8 C9 1.3869(19) .
C8 H4 0.996(16) .
C9 C10 1.3833(19) .
C9 H5 1.013(18) .
C10 C11 1.3884(18) .
C10 H6 1.006(16) .
C11 H7 1.004(16) .

loop_
_geom_torsion_atom_site_label_1
_geom_torsion_atom_site_label_2
_geom_torsion_atom_site_label_3
_geom_torsion_atom_site_label_4
_geom_torsion
_geom_torsion_site_symmetry_1
_geom_torsion_site_symmetry_4
C2 C1 C2 C3 -177.68(10) 5 .
C2 C1 C2 C3 0.2(2) 9 .
C2 C1 C2 C5 0.0(2) 5 5
C2 C1 C2 C5 177.92(10) 9 5
C5 C2 C3 C4 -178.86(10) 5 .
C1 C2 C3 C4 -1.24(18) . .
C2 C3 C4 C5 1.99(16) . .
C2 C3 C4 C6 -179.78(10) . .
C3 C4 C5 C2 -1.74(17) . 9
C6 C4 C5 C2 -179.97(10) . 9
C5 C4 C6 C11 -34.84(16) . .
C3 C4 C6 C11 146.95(12) . .
C5 C4 C6 C7 146.49(11) . .
C3 C4 C6 C7 -31.71(16) . .
C11 C6 C7 C8 -1.41(18) . .
C4 C6 C7 C8 177.30(11) . .
C6 C7 C8 C9 0.8(2) . .
C7 C8 C9 C10 0.3(2) . .
C8 C9 C10 C11 -0.6(2) . .
C9 C10 C11 C6 -0.1(2) . .
C7 C6 C11 C10 1.07(19) . .
C4 C6 C11 C10 -177.63(12) . .
